data_2237879
loop_
_publ_author_name
'Munir, Ayesha'
'Mubashar-ur-Rehman, Hafiz'
'Asiri, Abdullah M.'
'Khan, Islam Ullah'
'Arshad, Muhammad Nadeem'

_publ_section_title
;
 2-Chloro-6-(2,3-dichlorobenzenesulfonamido)benzoic acid
;
_journal_coeditor_code HG5312
_journal_issue 6
_journal_name_full 'Acta Crystallographica Section E'
_journal_page_first o832
_journal_paper_doi 10.1107/S1600536813011574
_journal_volume 69
_journal_year 2013
_chemical_formula_iupac 'C13 H8 Cl3 N O4 S'
_chemical_formula_moiety 'C13 H8 Cl3 N O4 S'
_chemical_formula_sum 'C13 H8 Cl3 N O4 S'
_chemical_formula_weight 380.61
_chemical_name_systematic
;
2-Chloro-6-(2,3-dichlorobenzenesulfonamido)benzoic acid
;
_space_group_IT_number 14
_symmetry_cell_setting monoclinic
_symmetry_space_group_name_Hall '-P 2ybc'
_symmetry_space_group_name_H-M 'P 1 21/c 1'
_atom_sites_solution_hydrogens geom
_atom_sites_solution_primary direct
_atom_sites_solution_secondary difmap
_audit_creation_method SHELXL-97
_cell_angle_alpha 90.00
_cell_angle_beta 111.653(3)
_cell_angle_gamma 90.00
_cell_formula_units_Z 4
_cell_length_a 9.0164(3)
_cell_length_b 18.6017(5)
_cell_length_c 9.8574(3)
_cell_measurement_reflns_used 5339
_cell_measurement_temperature 296(2)
_cell_measurement_theta_max 72.9694
_cell_measurement_theta_min 4.7506
_cell_volume 1536.62(9)
_computing_cell_refinement 'CrysAlis PRO (Agilent, 2012)'
_computing_data_collection 'CrysAlis PRO (Agilent, 2012)'
_computing_data_reduction 'CrysAlis PRO (Agilent, 2012)'
_computing_molecular_graphics 'PLATON (Spek, 2009)'
_computing_publication_material
;
WinGX (Farrugia, 2012) and X-SEED (Barbour, 2001)
;
_computing_structure_refinement 'SHELXL97 (Sheldrick, 2008)'
_computing_structure_solution 'SHELXS97 (Sheldrick, 2008)'
_diffrn_ambient_temperature 296(2)
_diffrn_measured_fraction_theta_full 0.981
_diffrn_measured_fraction_theta_max 0.981
_diffrn_measurement_device_type
;
Agilent SuperNova (Dual, Cu at zero, Atlas, CCD)
;
_diffrn_measurement_method '\w scans'
_diffrn_radiation_monochromator mirror
_diffrn_radiation_source 'SuperNova (Cu) X-ray Source'
_diffrn_radiation_type CuK\a
_diffrn_radiation_wavelength 1.54184
_diffrn_reflns_av_R_equivalents 0.0247
_diffrn_reflns_av_sigmaI/netI 0.0190
_diffrn_reflns_limit_h_max 11
_diffrn_reflns_limit_h_min -10
_diffrn_reflns_limit_k_max 22
_diffrn_reflns_limit_k_min -22
_diffrn_reflns_limit_l_max 11
_diffrn_reflns_limit_l_min -12
_diffrn_reflns_number 11742
_diffrn_reflns_theta_full 73.13
_diffrn_reflns_theta_max 73.13
_diffrn_reflns_theta_min 5.38
_diffrn_standards_number 0
_exptl_absorpt_coefficient_mu 6.834
_exptl_absorpt_correction_T_max 1.00000
_exptl_absorpt_correction_T_min 0.46656
_exptl_absorpt_correction_type multi-scan
_exptl_absorpt_process_details '(CrysAlis PRO; Agilent, 2012)'
_exptl_crystal_colour colorless
_exptl_crystal_density_diffrn 1.645
_exptl_crystal_density_method 'not measured'
_exptl_crystal_description prismatic
_exptl_crystal_F_000 768
_exptl_crystal_size_max 0.38
_exptl_crystal_size_mid 0.20
_exptl_crystal_size_min 0.18
_refine_diff_density_max 0.551
_refine_diff_density_min -0.597
_refine_ls_extinction_coef 0.0022(2)
_refine_ls_extinction_expression Fc^*^=kFc[1+0.001xFc^2^\l^3^/sin(2\q)]^-1/4^
_refine_ls_extinction_method 'SHELXL97 (Sheldrick, 2008)'
_refine_ls_goodness_of_fit_ref 1.040
_refine_ls_hydrogen_treatment constr
_refine_ls_matrix_type full
_refine_ls_number_parameters 201
_refine_ls_number_reflns 3018
_refine_ls_number_restraints 0
_refine_ls_restrained_S_all 1.040
_refine_ls_R_factor_all 0.0456
_refine_ls_R_factor_gt 0.0382
_refine_ls_shift/su_max 0.000
_refine_ls_shift/su_mean 0.000
_refine_ls_structure_factor_coef Fsqd
_refine_ls_weighting_details 'calc w=1/[\s^2^(Fo^2^)+(0.0471P)^2^+1.0131P] where P=(Fo^2^+2Fc^2^)/3'
_refine_ls_weighting_scheme calc
_refine_ls_wR_factor_gt 0.0973
_refine_ls_wR_factor_ref 0.1035
_reflns_number_gt 2597
_reflns_number_total 3018
_reflns_threshold_expression I>2\s(I)
_cod_data_source_file hg5312.cif
_cod_data_source_block I
_cod_original_cell_volume 1536.62(8)
_cod_original_sg_symbol_H-M 'P 21/c'
_cod_database_code 2237879
_cod_database_fobs_code 2237879

loop_
_symmetry_equiv_pos_as_xyz
'x, y, z'
'-x, y+1/2, -z+1/2'
'-x, -y, -z'
'x, -y-1/2, z-1/2'

loop_
_atom_site_type_symbol
_atom_site_label
_atom_site_fract_x
_atom_site_fract_y
_atom_site_fract_z
_atom_site_U_iso_or_equiv
_atom_site_adp_type
_atom_site_calc_flag
_atom_site_refinement_flags
_atom_site_occupancy
_atom_site_symmetry_multiplicity
Cl Cl1 0.21203(15) 0.41272(5) 0.58195(14) 0.1161(5) Uani d . 1 1
Cl Cl2 0.17428(9) 0.55156(5) 0.74492(8) 0.0718(3) Uani d . 1 1
Cl Cl3 0.94473(9) 0.58369(5) 1.01517(11) 0.0797(3) Uani d . 1 1
S S1 0.24536(6) 0.70690(3) 0.62789(6) 0.03763(17) Uani d . 1 1
O O1 0.1045(2) 0.71147(11) 0.6596(2) 0.0562(5) Uani d . 1 1
O O2 0.2792(2) 0.76184(9) 0.54279(18) 0.0482(4) Uani d . 1 1
O O3 0.5137(2) 0.59728(8) 1.02304(19) 0.0460(4) Uani d . 1 1
H H3 0.4816 0.5600 1.0473 0.055 Uiso calc R 1 1
O O4 0.6012(2) 0.52066(9) 0.8971(2) 0.0572(5) Uani d . 1 1
N N1 0.3928(2) 0.70318(10) 0.78616(19) 0.0357(4) Uani d . 1 1
H H1 0.3706 0.7032 0.8638 0.043 Uiso calc R 1 1
C C1 0.2524(3) 0.62421(13) 0.5405(2) 0.0417(5) Uani d . 1 1
C C2 0.2255(3) 0.55805(14) 0.5932(3) 0.0510(6) Uani d . 1 1
C C3 0.2403(4) 0.49629(16) 0.5195(4) 0.0693(9) Uani d . 1 1
C C4 0.2779(4) 0.5009(2) 0.3962(4) 0.0843(11) Uani d . 1 1
H H4 0.2867 0.4592 0.3476 0.101 Uiso calc R 1 1
C C5 0.3022(5) 0.5663(2) 0.3450(4) 0.0804(10) Uani d . 1 1
H H5 0.3269 0.5691 0.2615 0.096 Uiso calc R 1 1
C C6 0.2903(4) 0.62797(17) 0.4168(3) 0.0583(7) Uani d . 1 1
H H6 0.3078 0.6724 0.3823 0.070 Uiso calc R 1 1
C C7 0.5563(2) 0.69989(11) 0.8019(2) 0.0327(4) Uani d . 1 1
C C8 0.6539(2) 0.64427(11) 0.8821(2) 0.0329(4) Uani d . 1 1
C C9 0.8156(3) 0.64584(13) 0.9024(3) 0.0418(5) Uani d . 1 1
C C10 0.8775(3) 0.69735(14) 0.8382(3) 0.0485(6) Uani d . 1 1
H H10 0.9852 0.6970 0.8518 0.058 Uiso calc R 1 1
C C11 0.7777(3) 0.74919(15) 0.7535(3) 0.0536(7) Uani d . 1 1
H H11 0.8175 0.7829 0.7061 0.064 Uiso calc R 1 1
C C12 0.6188(3) 0.75223(13) 0.7376(3) 0.0467(6) Uani d . 1 1
H H12 0.5540 0.7892 0.6840 0.056 Uiso calc R 1 1
C C13 0.5870(3) 0.58240(11) 0.9374(2) 0.0348(4) Uani d . 1 1

loop_
_atom_site_aniso_label
_atom_site_aniso_U_11
_atom_site_aniso_U_22
_atom_site_aniso_U_33
_atom_site_aniso_U_12
_atom_site_aniso_U_13
_atom_site_aniso_U_23
Cl1 0.1280(9) 0.0446(5) 0.1266(9) -0.0192(5) -0.0106(7) 0.0082(5)
Cl2 0.0734(5) 0.0782(5) 0.0597(4) -0.0271(4) 0.0197(3) 0.0177(4)
Cl3 0.0502(4) 0.0720(5) 0.1115(7) 0.0207(3) 0.0236(4) 0.0361(5)
S1 0.0363(3) 0.0420(3) 0.0365(3) 0.0046(2) 0.0158(2) 0.0039(2)
O1 0.0388(9) 0.0760(13) 0.0587(11) 0.0094(8) 0.0238(8) 0.0034(9)
O2 0.0531(9) 0.0456(10) 0.0438(9) 0.0048(7) 0.0153(7) 0.0123(7)
O3 0.0692(11) 0.0324(8) 0.0514(10) -0.0026(8) 0.0397(9) 0.0004(7)
O4 0.0914(14) 0.0287(8) 0.0748(13) -0.0047(8) 0.0580(11) -0.0055(8)
N1 0.0380(9) 0.0422(10) 0.0303(9) 0.0018(7) 0.0167(7) 0.0005(7)
C1 0.0419(11) 0.0449(13) 0.0356(11) -0.0006(10) 0.0111(9) -0.0023(9)
C2 0.0446(13) 0.0496(15) 0.0468(14) -0.0081(11) 0.0027(11) 0.0017(11)
C3 0.0639(17) 0.0444(16) 0.072(2) -0.0044(13) -0.0075(15) -0.0037(14)
C4 0.095(2) 0.070(2) 0.070(2) 0.0129(19) 0.0098(19) -0.0296(18)
C5 0.108(3) 0.078(2) 0.0594(19) 0.012(2) 0.0362(19) -0.0156(17)
C6 0.0753(18) 0.0590(17) 0.0460(14) 0.0016(14) 0.0285(13) -0.0020(12)
C7 0.0369(10) 0.0302(10) 0.0325(10) -0.0020(8) 0.0148(8) -0.0012(8)
C8 0.0405(10) 0.0270(10) 0.0336(10) -0.0026(8) 0.0166(8) -0.0021(8)
C9 0.0396(11) 0.0391(12) 0.0474(13) 0.0024(9) 0.0168(10) 0.0002(10)
C10 0.0369(11) 0.0556(15) 0.0568(15) -0.0089(10) 0.0218(11) -0.0030(12)
C11 0.0518(14) 0.0530(16) 0.0602(16) -0.0145(11) 0.0257(12) 0.0121(12)
C12 0.0468(13) 0.0401(13) 0.0515(14) -0.0042(10) 0.0161(11) 0.0126(10)
C13 0.0418(11) 0.0297(10) 0.0357(11) 0.0013(8) 0.0174(9) 0.0012(8)

loop_
_atom_type_symbol
_atom_type_description
_atom_type_scat_dispersion_real
_atom_type_scat_dispersion_imag
_atom_type_scat_source
C C 0.0181 0.0091 'International Tables Vol C Tables 4.2.6.8 and 6.1.1.4'
H H 0.0000 0.0000 'International Tables Vol C Tables 4.2.6.8 and 6.1.1.4'
N N 0.0311 0.0180 'International Tables Vol C Tables 4.2.6.8 and 6.1.1.4'
O O 0.0492 0.0322 'International Tables Vol C Tables 4.2.6.8 and 6.1.1.4'
S S 0.3331 0.5567 'International Tables Vol C Tables 4.2.6.8 and 6.1.1.4'
Cl Cl 0.3639 0.7018 'International Tables Vol C Tables 4.2.6.8 and 6.1.1.4'

loop_
_geom_angle_atom_site_label_1
_geom_angle_atom_site_label_2
_geom_angle_atom_site_label_3
_geom_angle
O1 S1 O2 119.37(11)
O1 S1 N1 105.73(10)
O2 S1 N1 108.47(10)
O1 S1 C1 110.74(12)
O2 S1 C1 106.38(11)
N1 S1 C1 105.32(10)
C13 O3 H3 109.5
C7 N1 S1 123.33(14)
C7 N1 H1 118.3
S1 N1 H1 118.3
C6 C1 C2 120.5(2)
C6 C1 S1 116.6(2)
C2 C1 S1 122.88(19)
C1 C2 C3 118.2(3)
C1 C2 Cl2 121.7(2)
C3 C2 Cl2 120.2(2)
C4 C3 C2 120.7(3)
C4 C3 Cl1 119.1(3)
C2 C3 Cl1 120.2(3)
C5 C4 C3 120.4(3)
C5 C4 H4 119.8
C3 C4 H4 119.8
C4 C5 C6 120.0(3)
C4 C5 H5 120.0
C6 C5 H5 120.0
C5 C6 C1 120.3(3)
C5 C6 H6 119.9
C1 C6 H6 119.9
C12 C7 C8 120.0(2)
C12 C7 N1 119.82(19)
C8 C7 N1 120.19(18)
C9 C8 C7 118.12(19)
C9 C8 C13 120.35(19)
C7 C8 C13 121.44(18)
C10 C9 C8 121.9(2)
C10 C9 Cl3 118.17(18)
C8 C9 Cl3 119.94(18)
C11 C10 C9 118.9(2)
C11 C10 H10 120.5
C9 C10 H10 120.5
C10 C11 C12 121.2(2)
C10 C11 H11 119.4
C12 C11 H11 119.4
C11 C12 C7 119.8(2)
C11 C12 H12 120.1
C7 C12 H12 120.1
O4 C13 O3 123.6(2)
O4 C13 C8 119.58(19)
O3 C13 C8 116.82(18)

loop_
_geom_bond_atom_site_label_1
_geom_bond_atom_site_label_2
_geom_bond_distance
Cl1 C3 1.725(3)
Cl2 C2 1.725(3)
Cl3 C9 1.724(2)
S1 O1 1.4179(17)
S1 O2 1.4247(17)
S1 N1 1.6357(18)
S1 C1 1.776(2)
O3 C13 1.279(3)
O3 H3 0.8200
O4 C13 1.238(3)
N1 C7 1.426(3)
N1 H1 0.8600
C1 C6 1.384(3)
C1 C2 1.391(3)
C2 C3 1.391(4)
C3 C4 1.380(5)
C4 C5 1.366(5)
C4 H4 0.9300
C5 C6 1.373(4)
C5 H5 0.9300
C6 H6 0.9300
C7 C12 1.389(3)
C7 C8 1.399(3)
C8 C9 1.397(3)
C8 C13 1.493(3)
C9 C10 1.375(3)
C10 C11 1.372(4)
C10 H10 0.9300
C11 C12 1.383(3)
C11 H11 0.9300
C12 H12 0.9300

loop_
_geom_hbond_atom_site_label_D
_geom_hbond_atom_site_label_H
_geom_hbond_atom_site_label_A
_geom_hbond_site_symmetry_A
_geom_hbond_distance_DH
_geom_hbond_distance_HA
_geom_hbond_distance_DA
_geom_hbond_angle_DHA
N1 H1 O3 . 0.86 2.55 2.940(2) 108.4
C12 H12 O3 4_575 0.93 2.59 3.425(3) 150.3
O3 H3 O4 3_667 0.82 1.85 2.666(2) 176.4
N1 H1 O2 4_576 0.86 2.30 3.128(2) 161.9
C5 H5 O4 3_666 0.93 2.53 3.256(4) 135.2
C10 H10 O1 1_655 0.93 2.51 3.165(3) 127.2

loop_
_geom_torsion_atom_site_label_1
_geom_torsion_atom_site_label_2
_geom_torsion_atom_site_label_3
_geom_torsion_atom_site_label_4
_geom_torsion
O1 S1 N1 C7 -178.47(17)
O2 S1 N1 C7 -49.3(2)
C1 S1 N1 C7 64.24(19)
O1 S1 C1 C6 132.5(2)
O2 S1 C1 C6 1.4(2)
N1 S1 C1 C6 -113.6(2)
O1 S1 C1 C2 -49.0(2)
O2 S1 C1 C2 179.83(19)
N1 S1 C1 C2 64.8(2)
C6 C1 C2 C3 1.0(4)
S1 C1 C2 C3 -177.45(19)
C6 C1 C2 Cl2 -178.7(2)
S1 C1 C2 Cl2 2.9(3)
C1 C2 C3 C4 -1.1(4)
Cl2 C2 C3 C4 178.6(2)
C1 C2 C3 Cl1 178.77(19)
Cl2 C2 C3 Cl1 -1.5(3)
C2 C3 C4 C5 0.4(5)
Cl1 C3 C4 C5 -179.4(3)
C3 C4 C5 C6 0.4(6)
C4 C5 C6 C1 -0.5(5)
C2 C1 C6 C5 -0.2(4)
S1 C1 C6 C5 178.3(3)
S1 N1 C7 C12 55.1(3)
S1 N1 C7 C8 -125.01(19)
C12 C7 C8 C9 3.9(3)
N1 C7 C8 C9 -175.94(19)
C12 C7 C8 C13 -172.5(2)
N1 C7 C8 C13 7.6(3)
C7 C8 C9 C10 -4.4(3)
C13 C8 C9 C10 172.1(2)
C7 C8 C9 Cl3 173.60(17)
C13 C8 C9 Cl3 -9.9(3)
C8 C9 C10 C11 1.0(4)
Cl3 C9 C10 C11 -177.0(2)
C9 C10 C11 C12 3.0(4)
C10 C11 C12 C7 -3.4(4)
C8 C7 C12 C11 -0.2(4)
N1 C7 C12 C11 179.7(2)
C9 C8 C13 O4 -56.9(3)
C7 C8 C13 O4 119.5(2)
C9 C8 C13 O3 124.7(2)
C7 C8 C13 O3 -58.9(3)
